data_1566297
loop_
_publ_author_name
'Chen, De-Li'
'Chen, Mei-Ying'
'Hou, Yong'
'Wang, Can-Hong'
'Sun, Zhao-Cui'
'Yang, Yun'
'Liang, Han-Qiao'
'Ma, Guo-Xu'
'Xu, Xu-Dong'
'Wei, Jian-He'

_publ_section_title
;
 Cadinane-Type Sesquiterpenoids with Cytotoxic Activity from the Infected
 Stems of the Semi-mangrove <i>Hibiscus tiliaceus</i>.
;
_journal_issue 1
_journal_name_full 'Journal of natural products'
_journal_page_first 127
_journal_page_last 135
_journal_paper_doi 10.1021/acs.jnatprod.1c00849
_journal_volume 85
_journal_year 2022
_chemical_absolute_configuration ad
_chemical_formula_moiety 'C16 H18 O4'
_chemical_formula_sum 'C16 H18 O4'
_chemical_formula_weight 274.30
_space_group_crystal_system monoclinic
_space_group_IT_number 4
_space_group_name_Hall 'P 2yb'
_space_group_name_H-M_alt 'P 1 21 1'
_atom_sites_solution_hydrogens geom
_atom_sites_solution_primary direct
_audit_creation_date 2021-08-30
_audit_creation_method
;
Olex2 1.3-alpha
(compiled 2020.09.11 svn.r3730fd0d for OlexSys, GUI svn.r6159)
;
_cell_angle_alpha 90
_cell_angle_beta 99.486(2)
_cell_angle_gamma 90
_cell_formula_units_Z 2
_cell_length_a 4.70500(10)
_cell_length_b 12.2221(3)
_cell_length_c 12.1951(3)
_cell_measurement_reflns_used 5976
_cell_measurement_temperature 100.01(10)
_cell_measurement_theta_max 75.7740
_cell_measurement_theta_min 3.6090
_cell_volume 691.69(3)
_computing_cell_refinement 'CrysAlisPro 1.171.41.95a (Rigaku OD, 2021)'
_computing_data_collection 'CrysAlisPro 1.171.41.95a (Rigaku OD, 2021)'
_computing_data_reduction 'CrysAlisPro 1.171.41.95a (Rigaku OD, 2021)'
_computing_molecular_graphics 'Olex2 1.3-alpha (Dolomanov et al., 2009)'
_computing_publication_material 'Olex2 1.3-alpha (Dolomanov et al., 2009)'
_computing_structure_refinement 'SHELXL 2018/3 (Sheldrick, 2015)'
_computing_structure_solution 'SHELXS  (Sheldrick, 2008)'
_diffrn_ambient_environment N~2~
_diffrn_ambient_temperature 100.01(10)
_diffrn_detector 'Hybrid Pixel Array Detector'
_diffrn_detector_area_resol_mean 10.0000
_diffrn_detector_type HyPix
_diffrn_measured_fraction_theta_full 1.000
_diffrn_measured_fraction_theta_max 0.981
_diffrn_measurement_details
;
List of Runs (angles in degrees, time in seconds):

  # Type    Start    End  Width  t~exp~   \w     \q     \k     \f   Frames
--------------------------------------------------------------------------
  1  \w     34.00 108.00   0.50    0.05    --   47.51  57.00 150.00  148
  2  \w     25.00  81.00   0.50    0.05    --   47.51  77.00  60.00  112
  3  \w     43.00  93.00   0.50    0.05    --   47.51  37.00  60.00  100
  4  \w     51.00  97.00   0.50    0.05    --   47.51  29.00  -0.00   92
  5  \w   -104.00 -76.00   0.50    0.05    --  -47.51 -29.00-161.00   56
  6  \w    -68.00 -29.00   0.50    0.05    -- -101.00  61.00 -90.00   78
  7  \w   -113.00 -73.00   0.50    0.05    --  -47.51 -57.00  60.00   80
  8  \w    -68.00 -32.00   0.50    0.05    --  -47.51 -57.00  60.00   72
  9  \w     -2.00  23.00   0.50    0.05    --  -47.51  29.00  -0.00   50
 10  \w    121.00 146.00   0.50    0.05    --  106.68  29.00  -0.00   50
 11  \w    142.00 174.00   0.50    0.05    --  106.68  15.00 -30.00   64
 12  \w     94.00 135.00   0.50    0.05    --  106.68  15.00 -30.00   82
 13  \w     35.00  65.00   0.50    0.05    --  106.68 -61.00 -90.00   60
 14  \w     39.00  64.00   0.50    0.05    --  106.68 -61.00 -60.00   50
 15  \w     35.00  67.00   0.50    0.05    --  106.68 -61.00 -30.00   64
 16  \w     36.00  62.00   0.50    0.05    --  106.68 -61.00  30.00   52
 17  \w     35.00  71.00   0.50    0.05    --  106.68 -61.00  60.00   72
 18  \w     35.00  67.00   0.50    0.05    --  106.68 -61.00  90.00   64
 19  \w    -25.00  40.00   0.50    0.05    --   47.51 -37.00  60.00  130
 20  \w    -24.00  10.00   0.50    0.05    --   47.51 -29.00-161.00   68
 21  \w     37.00 106.00   0.50    0.05    --  106.68-125.00-180.00  138
 22  \w     50.00  94.00   0.50    0.05    --  106.68 -94.00-120.00   88
 23  \w     80.00 105.00   0.50    0.05    --  106.68 -94.00  30.00   50
 24  \w     43.00  68.00   0.50    0.05    --  106.68 -94.00  30.00   50
 25  \w   -119.00 -75.00   0.50    0.05    --  -47.51-125.00   0.00   88
 26  \w   -109.00 -78.00   0.50    0.05    -- -101.00 -77.00  90.00   62
 27  \w   -103.00 -78.00   0.50    0.05    -- -101.00 -77.00 120.00   50
 28  \w   -103.00 -78.00   0.50    0.05    -- -101.00 -77.00 150.00   50
 29  \w   -171.00-117.00   0.50    0.05    -- -101.00 -77.00 150.00  108
 30  \w   -153.00-128.00   0.50    0.05    -- -101.00 -77.00 120.00   50
 31  \w   -169.00-134.00   0.50    0.05    -- -101.00 -77.00  90.00   70
 32  \w   -166.00-138.00   0.50    0.05    -- -101.00 -64.00  56.80   56
 33  \w   -173.00-145.00   0.50    0.05    -- -101.00 -77.00  60.00   56
 34  \w   -173.00-147.00   0.50    0.05    -- -101.00 -61.00 120.00   52
 35  \w   -162.00 -82.00   0.50    0.05    -- -101.00 -71.00  76.31  160
 36  \w   -120.00 -82.00   0.50    0.05    -- -101.00 -77.00  60.00   76
 37  \w   -112.00 -85.00   0.50    0.05    -- -101.00 -61.00  90.00   54
 38  \w   -111.00 -84.00   0.50    0.05    -- -101.00 -64.00  56.80   54
 39  \w   -111.00 -84.00   0.50    0.05    -- -101.00 -61.00 120.00   54
 40  \w   -109.00 -84.00   0.50    0.05    -- -101.00 -61.00 150.00   50
 41  \w   -122.00 -84.00   0.50    0.05    -- -101.00 -61.00 135.97   76
 42  \w   -126.00 -88.00   0.50    0.05    -- -101.00 -45.00 150.00   76
 43  \w   -116.00 -87.00   0.50    0.05    -- -101.00 -43.00 132.62   58
 44  \w   -171.00-132.00   0.50    0.05    -- -101.00 -61.00 135.97   78
 45  \w   -122.00 -92.00   0.50    0.05    -- -101.00 -43.00  94.12   60
 46  \w   -155.00-129.00   0.50    0.05    -- -101.00 -29.00-161.00   52
 47  \w   -166.00-139.00   0.50    0.05    -- -101.00 -61.00-180.00   54
 48  \w   -120.00 -84.00   0.50    0.05    -- -101.00 -61.00-180.00   72
;
_diffrn_measurement_device 'four-circle diffractometer'
_diffrn_measurement_device_type 'XtaLAB Synergy R, HyPix'
_diffrn_measurement_method '\w scans'
_diffrn_orient_matrix_type 'CrysAlisPro convention (1999,Acta A55,543-557)'
_diffrn_orient_matrix_UB_11 0.0127388000
_diffrn_orient_matrix_UB_12 -0.0074880000
_diffrn_orient_matrix_UB_13 0.1268290000
_diffrn_orient_matrix_UB_21 0.3077230000
_diffrn_orient_matrix_UB_22 0.0472690000
_diffrn_orient_matrix_UB_23 0.0179279000
_diffrn_orient_matrix_UB_31 -0.1237148000
_diffrn_orient_matrix_UB_32 0.1166207000
_diffrn_orient_matrix_UB_33 0.0009655000
_diffrn_radiation_monochromator mirror
_diffrn_radiation_probe x-ray
_diffrn_radiation_type 'Cu K\a'
_diffrn_radiation_wavelength 1.54184
_diffrn_reflns_av_R_equivalents 0.0363
_diffrn_reflns_av_unetI/netI 0.0319
_diffrn_reflns_Laue_measured_fraction_full 1.000
_diffrn_reflns_Laue_measured_fraction_max 0.981
_diffrn_reflns_limit_h_max 5
_diffrn_reflns_limit_h_min -5
_diffrn_reflns_limit_k_max 15
_diffrn_reflns_limit_k_min -14
_diffrn_reflns_limit_l_max 14
_diffrn_reflns_limit_l_min -15
_diffrn_reflns_number 7745
_diffrn_reflns_point_group_measured_fraction_full 0.972
_diffrn_reflns_point_group_measured_fraction_max 0.937
_diffrn_reflns_theta_full 67.684
_diffrn_reflns_theta_max 74.478
_diffrn_reflns_theta_min 3.675
_diffrn_source 'Rotating-anode X-ray tube'
_diffrn_source_type 'PhotonJet R (Cu) X-ray Source'
_exptl_absorpt_coefficient_mu 0.771
_exptl_absorpt_correction_T_max 1.00000
_exptl_absorpt_correction_T_min 0.76073
_exptl_absorpt_correction_type multi-scan
_exptl_absorpt_process_details
;
CrysAlisPro 1.171.41.95a (Rigaku Oxford Diffraction, 2021)
Empirical absorption correction using spherical harmonics,
implemented in SCALE3 ABSPACK scaling algorithm.
;
_exptl_crystal_colour 'clear light colourless'
_exptl_crystal_colour_lustre clear
_exptl_crystal_colour_modifier light
_exptl_crystal_colour_primary colourless
_exptl_crystal_density_diffrn 1.317
_exptl_crystal_description block
_exptl_crystal_F_000 292
_exptl_crystal_size_max 0.16
_exptl_crystal_size_mid 0.05
_exptl_crystal_size_min 0.02
_refine_diff_density_max 0.181
_refine_diff_density_min -0.207
_refine_diff_density_rms 0.047
_refine_ls_abs_structure_details
;
 Flack x determined using 1093 quotients [(I+)-(I-)]/[(I+)+(I-)]
 (Parsons, Flack and Wagner, Acta Cryst. B69 (2013) 249-259).
;
_refine_ls_abs_structure_Flack 0.18(11)
_refine_ls_extinction_method none
_refine_ls_goodness_of_fit_ref 1.056
_refine_ls_hydrogen_treatment constr
_refine_ls_matrix_type full
_refine_ls_number_parameters 187
_refine_ls_number_reflns 2650
_refine_ls_number_restraints 1
_refine_ls_restrained_S_all 1.056
_refine_ls_R_factor_all 0.0393
_refine_ls_R_factor_gt 0.0378
_refine_ls_shift/su_max 0.000
_refine_ls_shift/su_mean 0.000
_refine_ls_structure_factor_coef Fsqd
_refine_ls_weighting_details 'w=1/[\s^2^(Fo^2^)+(0.0772P)^2^+0.0232P] where P=(Fo^2^+2Fc^2^)/3'
_refine_ls_weighting_scheme calc
_refine_ls_wR_factor_gt 0.1042
_refine_ls_wR_factor_ref 0.1056
_reflns_Friedel_coverage 0.821
_reflns_Friedel_fraction_full 0.941
_reflns_Friedel_fraction_max 0.888
_reflns_number_gt 2511
_reflns_number_total 2650
_reflns_threshold_expression 'I > 2\s(I)'
_cod_data_source_file np1c00849_si_004.cif
_cod_data_source_block hjxc_a_4_4_auto
_cod_database_code 1566297
_shelx_shelxl_version_number 2018/3
_chemical_oxdiff_formula C16H18O4
_shelx_space_group_comment
;
The symmetry employed for this shelxl refinement is uniquely defined
by the following loop, which should always be used as a source of
symmetry information in preference to the above space-group names.
They are only intended as comments.
;
_shelx_estimated_absorpt_t_max 0.985
_shelx_estimated_absorpt_t_min 0.887
_reflns_odcompleteness_completeness 100.00
_reflns_odcompleteness_iscentric 1
_reflns_odcompleteness_theta 66.97
_olex2_refinement_description
;
1. Fixed Uiso
 At 1.2 times of:
  All C(H) groups
 At 1.5 times of:
  All C(H,H,H) groups, All O(H) groups
2.a Ternary CH refined with riding coordinates:
 C11(H11)
2.b Aromatic/amide H refined with riding coordinates:
 C3(H3A), C5(H5), C14(H14)
2.c Idealised Me refined as rotating group:
 C12(H12A,H12B,H12C), C13(H13A,H13B,H13C), C15(H15A,H15B,H15C), C16(H16A,H16B,
 H16C)
2.d Idealised tetrahedral OH refined as rotating group:
 O2(H2), O3(H3)
;
_olex2_submission_special_instructions 'No special instructions were received'
_oxdiff_exptl_absorpt_empirical_details
;
Empirical correction (ABSPACK) includes:
- Absorption correction using spherical harmonics
- Frame scaling
;
_oxdiff_exptl_absorpt_empirical_full_max 1.406
_oxdiff_exptl_absorpt_empirical_full_min 0.718

loop_
_space_group_symop_operation_xyz
'x, y, z'
'-x, y+1/2, -z'

loop_
_atom_site_label
_atom_site_type_symbol
_atom_site_fract_x
_atom_site_fract_y
_atom_site_fract_z
_atom_site_U_iso_or_equiv
_atom_site_adp_type
_atom_site_occupancy
_atom_site_site_symmetry_order
_atom_site_calc_flag
_atom_site_refinement_flags_posn
_atom_site_refinement_flags_adp
_atom_site_refinement_flags_occupancy
_atom_site_disorder_assembly
_atom_site_disorder_group
O1 O -0.1411(3) 0.28109(13) 0.39764(13) 0.0245(4) Uani 1 1 d . . . . .
O2 O 0.0945(4) 0.20758(13) 0.24280(14) 0.0269(4) Uani 1 1 d . . . . .
H2 H -0.006124 0.206635 0.293638 0.040 Uiso 1 1 calc R U . . .
O3 O 0.5001(3) 0.75858(13) 0.44870(13) 0.0236(4) Uani 1 1 d . . . . .
H3 H 0.368726 0.749061 0.486782 0.035 Uiso 1 1 calc R U . . .
O4 O 0.2087(4) 0.57262(14) 0.47783(13) 0.0254(4) Uani 1 1 d . . . . .
C1 C 0.1884(5) 0.38904(18) 0.31640(18) 0.0206(5) Uani 1 1 d . . . . .
C2 C 0.2239(5) 0.30567(17) 0.24132(19) 0.0221(5) Uani 1 1 d . . . . .
C3 C 0.3881(5) 0.32110(19) 0.15579(19) 0.0220(5) Uani 1 1 d . . . . .
H3A H 0.407674 0.262437 0.106464 0.026 Uiso 1 1 calc R U . . .
C4 C 0.5199(5) 0.41869(18) 0.14235(19) 0.0212(5) Uani 1 1 d . . . . .
C5 C 0.6643(5) 0.60354(19) 0.21631(18) 0.0212(5) Uani 1 1 d . . . . .
H5 H 0.775641 0.611373 0.158485 0.025 Uiso 1 1 calc R U . . .
C6 C 0.6635(5) 0.68792(18) 0.29007(19) 0.0214(5) Uani 1 1 d . . . . .
C7 C 0.5002(5) 0.67434(18) 0.37645(18) 0.0209(5) Uani 1 1 d . . . . .
C8 C 0.3527(5) 0.57792(18) 0.38753(18) 0.0207(5) Uani 1 1 d . . . . .
C9 C 0.3449(5) 0.49098(18) 0.31026(18) 0.0202(5) Uani 1 1 d . . . . .
C10 C 0.5078(5) 0.50498(18) 0.22165(18) 0.0204(5) Uani 1 1 d . . . . .
C11 C 0.6710(5) 0.43715(19) 0.04246(19) 0.0242(5) Uani 1 1 d . . . . .
H11 H 0.861061 0.472655 0.069614 0.029 Uiso 1 1 calc R U . . .
C12 C 0.4918(6) 0.5159(2) -0.0407(2) 0.0315(6) Uani 1 1 d . . . . .
H12A H 0.306264 0.481904 -0.070173 0.047 Uiso 1 1 calc R U . . .
H12B H 0.596725 0.531495 -0.102038 0.047 Uiso 1 1 calc R U . . .
H12C H 0.458755 0.584280 -0.002804 0.047 Uiso 1 1 calc R U . . .
C13 C 0.7274(5) 0.3317(2) -0.0183(2) 0.0284(5) Uani 1 1 d . . . . .
H13A H 0.834747 0.280196 0.034675 0.043 Uiso 1 1 calc R U . . .
H13B H 0.840206 0.348547 -0.076888 0.043 Uiso 1 1 calc R U . . .
H13C H 0.543255 0.298771 -0.051463 0.043 Uiso 1 1 calc R U . . .
C14 C -0.0127(5) 0.3703(2) 0.39248(19) 0.0229(5) Uani 1 1 d . . . . .
H14 H -0.048840 0.428120 0.440455 0.027 Uiso 1 1 calc R U . . .
C15 C 0.8289(5) 0.7916(2) 0.2827(2) 0.0246(5) Uani 1 1 d . . . . .
H15A H 0.694375 0.851462 0.258522 0.037 Uiso 1 1 calc R U . . .
H15B H 0.960433 0.782310 0.228888 0.037 Uiso 1 1 calc R U . . .
H15C H 0.940045 0.809024 0.355825 0.037 Uiso 1 1 calc R U . . .
C16 C 0.3951(6) 0.5395(2) 0.5780(2) 0.0333(6) Uani 1 1 d . . . . .
H16A H 0.459294 0.464051 0.569816 0.050 Uiso 1 1 calc R U . . .
H16B H 0.289891 0.543695 0.640860 0.050 Uiso 1 1 calc R U . . .
H16C H 0.562931 0.588024 0.591502 0.050 Uiso 1 1 calc R U . . .

loop_
_atom_site_aniso_label
_atom_site_aniso_U_11
_atom_site_aniso_U_22
_atom_site_aniso_U_33
_atom_site_aniso_U_23
_atom_site_aniso_U_13
_atom_site_aniso_U_12
O1 0.0248(7) 0.0205(8) 0.0292(8) 0.0028(7) 0.0078(6) -0.0028(6)
O2 0.0319(9) 0.0159(8) 0.0355(9) -0.0010(7) 0.0131(7) -0.0040(6)
O3 0.0275(8) 0.0173(8) 0.0278(8) -0.0043(6) 0.0098(6) -0.0026(6)
O4 0.0296(9) 0.0224(9) 0.0271(8) -0.0025(6) 0.0133(6) -0.0014(6)
C1 0.0197(10) 0.0182(12) 0.0242(11) 0.0026(8) 0.0044(8) 0.0014(8)
C2 0.0212(10) 0.0170(12) 0.0282(11) 0.0012(9) 0.0044(8) 0.0010(8)
C3 0.0222(10) 0.0182(11) 0.0264(11) -0.0025(9) 0.0060(8) 0.0013(8)
C4 0.0203(10) 0.0198(12) 0.0235(11) 0.0003(8) 0.0038(8) 0.0029(8)
C5 0.0219(11) 0.0196(12) 0.0229(10) 0.0012(9) 0.0063(8) 0.0003(8)
C6 0.0206(10) 0.0173(11) 0.0264(10) 0.0010(9) 0.0037(8) -0.0005(8)
C7 0.0213(10) 0.0171(11) 0.0239(11) -0.0020(8) 0.0031(8) 0.0023(8)
C8 0.0206(10) 0.0181(11) 0.0242(10) 0.0016(9) 0.0057(8) 0.0014(8)
C9 0.0192(10) 0.0173(11) 0.0241(10) 0.0015(9) 0.0035(8) 0.0027(8)
C10 0.0187(10) 0.0172(12) 0.0251(11) 0.0015(9) 0.0029(8) 0.0017(8)
C11 0.0282(11) 0.0210(12) 0.0253(11) -0.0035(9) 0.0099(9) -0.0023(9)
C12 0.0435(14) 0.0249(13) 0.0276(12) 0.0011(9) 0.0101(10) -0.0030(10)
C13 0.0313(12) 0.0261(12) 0.0301(12) -0.0067(10) 0.0120(9) -0.0023(9)
C14 0.0226(10) 0.0202(12) 0.0258(11) 0.0016(8) 0.0040(8) 0.0016(9)
C15 0.0277(11) 0.0210(12) 0.0262(11) -0.0018(9) 0.0076(8) -0.0049(9)
C16 0.0527(16) 0.0219(13) 0.0274(12) 0.0015(9) 0.0125(11) 0.0022(10)

loop_
_atom_type_symbol
_atom_type_description
_atom_type_scat_dispersion_real
_atom_type_scat_dispersion_imag
_atom_type_scat_source
C C 0.0181 0.0091 'International Tables Vol C Tables 4.2.6.8 and 6.1.1.4'
H H 0.0000 0.0000 'International Tables Vol C Tables 4.2.6.8 and 6.1.1.4'
O O 0.0492 0.0322 'International Tables Vol C Tables 4.2.6.8 and 6.1.1.4'

loop_
_geom_angle_atom_site_label_1
_geom_angle_atom_site_label_2
_geom_angle_atom_site_label_3
_geom_angle
_geom_angle_site_symmetry_1
_geom_angle_site_symmetry_3
_geom_angle_publ_flag
C2 O2 H2 109.5 . . ?
C7 O3 H3 109.5 . . ?
C8 O4 C16 112.21(18) . . ?
C2 C1 C9 118.30(19) . . ?
C2 C1 C14 117.8(2) . . ?
C14 C1 C9 123.9(2) . . ?
O2 C2 C1 122.50(19) . . ?
O2 C2 C3 115.68(19) . . ?
C1 C2 C3 121.8(2) . . ?
C2 C3 H3A 119.3 . . ?
C4 C3 C2 121.4(2) . . ?
C4 C3 H3A 119.3 . . ?
C3 C4 C10 119.35(19) . . ?
C3 C4 C11 120.4(2) . . ?
C10 C4 C11 120.3(2) . . ?
C6 C5 H5 118.3 . . ?
C6 C5 C10 123.49(18) . . ?
C10 C5 H5 118.3 . . ?
C5 C6 C7 117.5(2) . . ?
C5 C6 C15 122.7(2) . . ?
C7 C6 C15 119.75(19) . . ?
O3 C7 C6 117.0(2) . . ?
O3 C7 C8 121.94(19) . . ?
C8 C7 C6 121.03(19) . . ?
O4 C8 C9 122.06(19) . . ?
C7 C8 O4 115.81(19) . . ?
C7 C8 C9 122.12(19) . . ?
C8 C9 C1 124.45(18) . . ?
C8 C9 C10 116.95(19) . . ?
C10 C9 C1 118.59(18) . . ?
C5 C10 C4 120.87(19) . . ?
C5 C10 C9 118.79(19) . . ?
C9 C10 C4 120.3(2) . . ?
C4 C11 H11 108.0 . . ?
C4 C11 C12 109.95(19) . . ?
C4 C11 C13 113.7(2) . . ?
C12 C11 H11 108.0 . . ?
C13 C11 H11 108.0 . . ?
C13 C11 C12 109.0(2) . . ?
C11 C12 H12A 109.5 . . ?
C11 C12 H12B 109.5 . . ?
C11 C12 H12C 109.5 . . ?
H12A C12 H12B 109.5 . . ?
H12A C12 H12C 109.5 . . ?
H12B C12 H12C 109.5 . . ?
C11 C13 H13A 109.5 . . ?
C11 C13 H13B 109.5 . . ?
C11 C13 H13C 109.5 . . ?
H13A C13 H13B 109.5 . . ?
H13A C13 H13C 109.5 . . ?
H13B C13 H13C 109.5 . . ?
O1 C14 C1 122.7(2) . . ?
O1 C14 H14 118.6 . . ?
C1 C14 H14 118.6 . . ?
C6 C15 H15A 109.5 . . ?
C6 C15 H15B 109.5 . . ?
C6 C15 H15C 109.5 . . ?
H15A C15 H15B 109.5 . . ?
H15A C15 H15C 109.5 . . ?
H15B C15 H15C 109.5 . . ?
O4 C16 H16A 109.5 . . ?
O4 C16 H16B 109.5 . . ?
O4 C16 H16C 109.5 . . ?
H16A C16 H16B 109.5 . . ?
H16A C16 H16C 109.5 . . ?
H16B C16 H16C 109.5 . . ?

loop_
_geom_bond_atom_site_label_1
_geom_bond_atom_site_label_2
_geom_bond_distance
_geom_bond_site_symmetry_2
_geom_bond_publ_flag
O1 C14 1.254(3) . ?
O2 H2 0.8400 . ?
O2 C2 1.346(3) . ?
O3 H3 0.8400 . ?
O3 C7 1.355(3) . ?
O4 C8 1.386(3) . ?
O4 C16 1.440(3) . ?
C1 C2 1.398(3) . ?
C1 C9 1.455(3) . ?
C1 C14 1.448(3) . ?
C2 C3 1.410(3) . ?
C3 H3A 0.9500 . ?
C3 C4 1.367(3) . ?
C4 C10 1.438(3) . ?
C4 C11 1.525(3) . ?
C5 H5 0.9500 . ?
C5 C6 1.369(3) . ?
C5 C10 1.419(3) . ?
C6 C7 1.412(3) . ?
C6 C15 1.498(3) . ?
C7 C8 1.385(3) . ?
C8 C9 1.417(3) . ?
C9 C10 1.434(3) . ?
C11 H11 1.0000 . ?
C11 C12 1.544(4) . ?
C11 C13 1.532(3) . ?
C12 H12A 0.9800 . ?
C12 H12B 0.9800 . ?
C12 H12C 0.9800 . ?
C13 H13A 0.9800 . ?
C13 H13B 0.9800 . ?
C13 H13C 0.9800 . ?
C14 H14 0.9500 . ?
C15 H15A 0.9800 . ?
C15 H15B 0.9800 . ?
C15 H15C 0.9800 . ?
C16 H16A 0.9800 . ?
C16 H16B 0.9800 . ?
C16 H16C 0.9800 . ?

loop_
_geom_hbond_atom_site_label_D
_geom_hbond_atom_site_label_H
_geom_hbond_atom_site_label_A
_geom_hbond_distance_DH
_geom_hbond_distance_HA
_geom_hbond_distance_DA
_geom_hbond_angle_DHA
_geom_hbond_site_symmetry_A
_geom_hbond_publ_flag
O2 H2 O1 0.84 1.76 2.508(2) 146.9 . yes
O3 H3 O1 0.84 1.95 2.735(2) 156.3 2_556 yes
C14 H14 O4 0.95 2.15 2.815(3) 126.2 . yes

loop_
_geom_torsion_atom_site_label_1
_geom_torsion_atom_site_label_2
_geom_torsion_atom_site_label_3
_geom_torsion_atom_site_label_4
_geom_torsion
_geom_torsion_site_symmetry_1
_geom_torsion_site_symmetry_2
_geom_torsion_site_symmetry_3
_geom_torsion_site_symmetry_4
_geom_torsion_publ_flag
O2 C2 C3 C4 177.2(2) . . . . ?
O3 C7 C8 O4 -0.8(3) . . . . ?
O3 C7 C8 C9 178.01(19) . . . . ?
O4 C8 C9 C1 0.2(3) . . . . ?
O4 C8 C9 C10 -178.63(18) . . . . ?
C1 C2 C3 C4 -0.1(3) . . . . ?
C1 C9 C10 C4 -1.3(3) . . . . ?
C1 C9 C10 C5 -179.03(18) . . . . ?
C2 C1 C9 C8 -173.4(2) . . . . ?
C2 C1 C9 C10 5.4(3) . . . . ?
C2 C1 C14 O1 4.2(3) . . . . ?
C2 C3 C4 C10 4.4(3) . . . . ?
C2 C3 C4 C11 -173.8(2) . . . . ?
C3 C4 C10 C5 174.05(19) . . . . ?
C3 C4 C10 C9 -3.6(3) . . . . ?
C3 C4 C11 C12 107.3(2) . . . . ?
C3 C4 C11 C13 -15.3(3) . . . . ?
C5 C6 C7 O3 -179.8(2) . . . . ?
C5 C6 C7 C8 1.7(3) . . . . ?
C6 C5 C10 C4 -179.3(2) . . . . ?
C6 C5 C10 C9 -1.6(3) . . . . ?
C6 C7 C8 O4 177.70(18) . . . . ?
C6 C7 C8 C9 -3.5(3) . . . . ?
C7 C8 C9 C1 -178.6(2) . . . . ?
C7 C8 C9 C10 2.6(3) . . . . ?
C8 C9 C10 C4 177.57(18) . . . . ?
C8 C9 C10 C5 -0.1(3) . . . . ?
C9 C1 C2 O2 178.05(18) . . . . ?
C9 C1 C2 C3 -4.8(3) . . . . ?
C9 C1 C14 O1 -178.66(19) . . . . ?
C10 C4 C11 C12 -70.9(3) . . . . ?
C10 C4 C11 C13 166.46(19) . . . . ?
C10 C5 C6 C7 0.9(3) . . . . ?
C10 C5 C6 C15 -179.63(19) . . . . ?
C11 C4 C10 C5 -7.7(3) . . . . ?
C11 C4 C10 C9 174.65(18) . . . . ?
C14 C1 C2 O2 -4.7(3) . . . . ?
C14 C1 C2 C3 172.4(2) . . . . ?
C14 C1 C9 C8 9.5(3) . . . . ?
C14 C1 C9 C10 -171.7(2) . . . . ?
C15 C6 C7 O3 0.7(3) . . . . ?
C15 C6 C7 C8 -177.9(2) . . . . ?
C16 O4 C8 C7 -84.0(2) . . . . ?
C16 O4 C8 C9 97.2(2) . . . . ?
